data_4515382
loop_
_publ_author_name
'Barreda, Omar'
'Bannwart, Gianluca'
'Yap, Glenn P. A.'
'Bloch, Eric D.'

_publ_section_title
;
 Ligand-Based Phase Control in Porous Molecular Assemblies.
;
_journal_issue 14
_journal_name_full 'ACS applied materials &amp; interfaces'
_journal_page_first 11420
_journal_page_last 11424
_journal_paper_doi 10.1021/acsami.8b02015
_journal_volume 10
_journal_year 2018
_chemical_formula_sum 'C258 H192 Cu24 N12 O144'
_chemical_formula_weight 7289.18
_space_group_crystal_system trigonal
_space_group_IT_number 167
_space_group_name_Hall '-R 3 2"c'
_space_group_name_H-M_alt 'R -3 c :H'
_atom_sites_solution_hydrogens geom
_audit_creation_method SHELXL-2017/1
_cell_angle_alpha 90
_cell_angle_beta 90
_cell_angle_gamma 120
_cell_formula_units_Z 6
_cell_length_a 27.4404(5)
_cell_length_b 27.4404(5)
_cell_length_c 119.124(3)
_cell_measurement_reflns_used 9894
_cell_measurement_temperature 200(2)
_cell_measurement_theta_max 56.84
_cell_measurement_theta_min 2.63
_cell_volume 77680(3)
_computing_cell_refinement 'Bruker SAINT'
_computing_data_collection 'Bruker APEX2'
_computing_data_reduction 'Bruker SAINT'
_computing_molecular_graphics 'Bruker SHELXTL'
_computing_publication_material 'Bruker SHELXTL'
_computing_structure_refinement 'SHELXL-2017/1 (Sheldrick, 2017)'
_computing_structure_solution 'SHELXS-97 (Sheldrick 2008)'
_diffrn_ambient_temperature 200(2)
_diffrn_detector_area_resol_mean 8.33
_diffrn_measured_fraction_theta_full 0.985
_diffrn_measured_fraction_theta_max 0.985
_diffrn_measurement_device_type 'Bruker AXS APEX diffractometer'
_diffrn_measurement_method '\f and \w scans'
_diffrn_radiation_type CuK\a
_diffrn_radiation_wavelength 1.54178
_diffrn_reflns_av_R_equivalents 0.1112
_diffrn_reflns_av_unetI/netI 0.0392
_diffrn_reflns_Laue_measured_fraction_full 0.985
_diffrn_reflns_Laue_measured_fraction_max 0.985
_diffrn_reflns_limit_h_max 29
_diffrn_reflns_limit_h_min -29
_diffrn_reflns_limit_k_max 29
_diffrn_reflns_limit_k_min -29
_diffrn_reflns_limit_l_max 129
_diffrn_reflns_limit_l_min -129
_diffrn_reflns_number 169788
_diffrn_reflns_point_group_measured_fraction_full 0.985
_diffrn_reflns_point_group_measured_fraction_max 0.985
_diffrn_reflns_theta_full 57.042
_diffrn_reflns_theta_max 57.042
_diffrn_reflns_theta_min 2.002
_exptl_absorpt_coefficient_mu 1.548
_exptl_absorpt_correction_T_max 0.7512
_exptl_absorpt_correction_T_min 0.6203
_exptl_absorpt_correction_type multi-scan
_exptl_absorpt_process_details 'APEX3 (Bruker, 2015)'
_exptl_crystal_colour green
_exptl_crystal_density_diffrn 0.935
_exptl_crystal_description block
_exptl_crystal_F_000 22032
_exptl_crystal_size_max 0.473
_exptl_crystal_size_mid 0.387
_exptl_crystal_size_min 0.304
_refine_diff_density_max 0.997
_refine_diff_density_min -0.558
_refine_diff_density_rms 0.097
_refine_ls_extinction_method none
_refine_ls_goodness_of_fit_ref 1.010
_refine_ls_hydrogen_treatment constr
_refine_ls_matrix_type full
_refine_ls_number_parameters 612
_refine_ls_number_reflns 11510
_refine_ls_number_restraints 1076
_refine_ls_restrained_S_all 0.982
_refine_ls_R_factor_all 0.1624
_refine_ls_R_factor_gt 0.1115
_refine_ls_shift/su_max 0.001
_refine_ls_shift/su_mean 0.000
_refine_ls_structure_factor_coef Fsqd
_refine_ls_weighting_details 'w=1/[\s^2^(Fo^2^)+(0.1370P)^2^+1799.5339P] where P=(Fo^2^+2Fc^2^)/3'
_refine_ls_weighting_scheme calc
_refine_ls_wR_factor_gt 0.2753
_refine_ls_wR_factor_ref 0.3430
_reflns_Friedel_coverage 0.000
_reflns_number_gt 7022
_reflns_number_total 11510
_reflns_threshold_expression 'I > 2\s(I)'
_cod_data_source_file am8b02015_si_007.cif
_cod_data_source_block eric038_sq
_cod_original_cell_volume 77680(4)
_cod_database_code 4515382
_shelx_shelxl_version_number 2017/1
_shelx_space_group_comment
; 
The symmetry employed for this shelxl refinement is uniquely defined 
by the following loop, which should always be used as a source of 
symmetry information in preference to the above space-group names. 
They are only intended as comments. 
;
_shelx_estimated_absorpt_t_min 0.528
_shelx_estimated_absorpt_t_max 0.650

loop_
_space_group_symop_operation_xyz
'x, y, z'
'-y, x-y, z'
'-x+y, -x, z'
'y, x, -z+1/2'
'x-y, -y, -z+1/2'
'-x, -x+y, -z+1/2'
'x+2/3, y+1/3, z+1/3'
'-y+2/3, x-y+1/3, z+1/3'
'-x+y+2/3, -x+1/3, z+1/3'
'y+2/3, x+1/3, -z+5/6'
'x-y+2/3, -y+1/3, -z+5/6'
'-x+2/3, -x+y+1/3, -z+5/6'
'x+1/3, y+2/3, z+2/3'
'-y+1/3, x-y+2/3, z+2/3'
'-x+y+1/3, -x+2/3, z+2/3'
'y+1/3, x+2/3, -z+7/6'
'x-y+1/3, -y+2/3, -z+7/6'
'-x+1/3, -x+y+2/3, -z+7/6'
'-x, -y, -z'
'y, -x+y, -z'
'x-y, x, -z'
'-y, -x, z-1/2'
'-x+y, y, z-1/2'
'x, x-y, z-1/2'
'-x+2/3, -y+1/3, -z+1/3'
'y+2/3, -x+y+1/3, -z+1/3'
'x-y+2/3, x+1/3, -z+1/3'
'-y+2/3, -x+1/3, z-1/6'
'-x+y+2/3, y+1/3, z-1/6'
'x+2/3, x-y+1/3, z-1/6'
'-x+1/3, -y+2/3, -z+2/3'
'y+1/3, -x+y+2/3, -z+2/3'
'x-y+1/3, x+2/3, -z+2/3'
'-y+1/3, -x+2/3, z+1/6'
'-x+y+1/3, y+2/3, z+1/6'
'x+1/3, x-y+2/3, z+1/6'

loop_
_atom_site_label
_atom_site_type_symbol
_atom_site_fract_x
_atom_site_fract_y
_atom_site_fract_z
_atom_site_U_iso_or_equiv
_atom_site_adp_type
_atom_site_occupancy
_atom_site_site_symmetry_order
_atom_site_calc_flag
_atom_site_refinement_flags_posn
_atom_site_refinement_flags_adp
Cu1 Cu 0.33273(5) 0.13582(5) 0.33273(2) 0.0761(5) Uani 1 1 d . U
Cu2 Cu 0.22231(5) 0.07047(5) 0.33293(2) 0.0795(5) Uani 1 1 d . U
Cu3 Cu 0.48925(7) 0.31148(7) 0.27833(2) 0.0904(6) Uani 1 1 d . U
Cu4 Cu 0.43084(7) 0.30593(8) 0.26039(2) 0.1005(6) Uani 1 1 d . U
O1_1 O 0.3134(3) 0.1946(3) 0.33493(7) 0.087(2) Uani 1 1 d . U
O2_1 O 0.2194(3) 0.1395(2) 0.33580(8) 0.091(2) Uani 1 1 d . U
O3_1 O 0.4001(2) 0.3973(2) 0.33588(7) 0.084(2) Uani 1 1 d . U
O4_1 O 0.3452(2) 0.4373(2) 0.33707(7) 0.085(2) Uani 1 1 d . U
O5_1 O 0.1538(3) 0.2716(3) 0.34684(8) 0.093(2) Uani 1 1 d . U
C1_1 C 0.2652(3) 0.1855(4) 0.33542(10) 0.075(3) Uani 1 1 d . U
C2_1 C 0.2599(2) 0.23802(18) 0.33842(7) 0.078(3) Uani 1 1 d G U
C3_1 C 0.20862(19) 0.23287(17) 0.34142(7) 0.080(3) Uani 1 1 d G U
H3_1 H 0.177005 0.197388 0.342216 0.096 Uiso 1 1 calc R U
C4_1 C 0.20455(18) 0.2808(2) 0.34322(7) 0.079(3) Uani 1 1 d G U
C5_1 C 0.2518(2) 0.33378(18) 0.34203(7) 0.080(3) Uani 1 1 d G U
H5_1 H 0.249069 0.365820 0.343240 0.096 Uiso 1 1 calc R U
C6_1 C 0.30312(18) 0.33893(17) 0.33903(7) 0.070(3) Uani 1 1 d G U
C7_1 C 0.30719(18) 0.2910(2) 0.33722(7) 0.082(3) Uani 1 1 d G U
H7_1 H 0.341527 0.294493 0.335215 0.098 Uiso 1 1 calc R U
C8_1 C 0.3549(3) 0.3974(4) 0.33685(11) 0.078(3) Uani 1 1 d . U
C9_1 C 0.1504(4) 0.3202(4) 0.34991(11) 0.087(3) Uani 1 1 d . U
H9A_1 H 0.159652 0.345292 0.343528 0.104 Uiso 1 1 calc R U
H9B_1 H 0.176686 0.340406 0.355923 0.104 Uiso 1 1 calc R U
C10_1 C 0.0916(4) 0.3004(4) 0.35367(12) 0.089(3) Uani 1 1 d . U
H10A_1 H 0.082860 0.275856 0.360132 0.107 Uiso 1 1 calc R U
H10B_1 H 0.065475 0.279223 0.347700 0.107 Uiso 1 1 calc R U
C11_1 C 0.0859(4) 0.3538(5) 0.35689(12) 0.094(3) Uani 1 1 d . U
H11A_1 H 0.112120 0.374486 0.362874 0.113 Uiso 1 1 calc R U
H11B_1 H 0.095799 0.378481 0.350429 0.113 Uiso 1 1 calc R U
C12_1 C 0.0291(5) 0.3379(5) 0.36050(13) 0.110(4) Uani 1 1 d . U
H12A_1 H 0.019063 0.313366 0.366990 0.132 Uiso 1 1 calc R U
H12B_1 H 0.002690 0.317241 0.354529 0.132 Uiso 1 1 calc R U
C13_1 C 0.0249(6) 0.3884(5) 0.36342(14) 0.119(5) Uani 1 1 d . U
H13A_1 H 0.024451 0.407242 0.356666 0.179 Uiso 1 1 calc R U
H13B_1 H 0.056640 0.413478 0.367926 0.179 Uiso 1 1 calc R U
H13C_1 H -0.009174 0.377014 0.367558 0.179 Uiso 1 1 calc R U
O1_2 O 0.3213(3) 0.1379(3) 0.31671(7) 0.088(2) Uani 1 1 d . U
O2_2 O 0.2256(3) 0.0858(3) 0.31683(7) 0.091(2) Uani 1 1 d . U
O3_2 O 0.4165(3) 0.2473(4) 0.28365(7) 0.102(2) Uani 1 1 d . U
O4_2 O 0.3678(4) 0.2434(4) 0.26803(8) 0.108(3) Uani 1 1 d . U
O5_2 O 0.1751(5) 0.0855(7) 0.27557(12) 0.242(7) Uani 1 1 d . U
C1_2 C 0.2739(4) 0.1181(4) 0.31244(11) 0.085(3) Uani 1 1 d . U
C2_2 C 0.2728(3) 0.1282(3) 0.29966(6) 0.098(3) Uani 1 1 d G U
C3_2 C 0.2227(3) 0.1007(4) 0.29365(9) 0.146(5) Uani 1 1 d G U
H3_2 H 0.190051 0.073488 0.297145 0.176 Uiso 1 1 calc R U
C4_2 C 0.2215(3) 0.1138(5) 0.28242(9) 0.167(6) Uani 1 1 d G U
C5_2 C 0.2703(4) 0.1544(5) 0.27720(6) 0.144(5) Uani 1 1 d G U
H5_2 H 0.269527 0.163179 0.269684 0.173 Uiso 1 1 calc R U
C6_2 C 0.3204(3) 0.1819(3) 0.28320(7) 0.095(3) Uani 1 1 d G U
C7_2 C 0.3216(3) 0.1688(3) 0.29443(7) 0.089(3) Uani 1 1 d G U
H7_2 H 0.355141 0.187203 0.298450 0.106 Uiso 1 1 calc R U
C8_2 C 0.3728(5) 0.2310(6) 0.27779(11) 0.088(3) Uani 1 1 d . U
C9_2 C 0.1237(12) 0.0293(14) 0.2802(3) 0.315(17) Uani 1 1 d . U
O1_3 O 0.3291(3) 0.1242(3) 0.34892(7) 0.0818(19) Uani 1 1 d . U
O2_3 O 0.2339(3) 0.0652(3) 0.34915(7) 0.087(2) Uani 1 1 d . U
O3_3 O 0.4355(3) 0.1329(3) 0.38247(7) 0.097(2) Uani 1 1 d . U
O4_3 O 0.3906(3) 0.0850(4) 0.39796(8) 0.105(3) Uani 1 1 d . U
O5_3 O 0.1906(5) 0.0140(6) 0.39021(11) 0.168(4) Uani 1 1 d . U
C1_3 C 0.2818(4) 0.0901(4) 0.35342(11) 0.081(3) Uani 1 1 d . U
C2_3 C 0.2857(3) 0.0817(3) 0.36624(6) 0.086(3) Uani 1 1 d G U
C3_3 C 0.2357(2) 0.0527(3) 0.37223(8) 0.099(3) Uani 1 1 d G U
H3_3 H 0.201494 0.041345 0.368675 0.119 Uiso 1 1 calc R U
C4_3 C 0.2368(3) 0.0407(4) 0.38353(8) 0.119(4) Uani 1 1 d G U
C5_3 C 0.2880(4) 0.0577(4) 0.38885(6) 0.108(4) Uani 1 1 d G U
H5_3 H 0.288711 0.049714 0.396410 0.130 Uiso 1 1 calc R U
C6_3 C 0.3379(3) 0.0867(3) 0.38286(7) 0.093(3) Uani 1 1 d G U
C7_3 C 0.3368(2) 0.0987(3) 0.37156(7) 0.084(3) Uani 1 1 d G U
H7_3 H 0.370266 0.118113 0.367554 0.100 Uiso 1 1 calc R U
C8_3 C 0.3944(5) 0.1025(5) 0.38838(10) 0.082(3) Uani 1 1 d . U
C9_3 C 0.1436(9) -0.0001(12) 0.3872(2) 0.237(12) Uani 1 1 d . U
O1_4 O 0.5041(3) 0.2580(4) 0.27035(7) 0.096(2) Uani 1 1 d . U
O2_4 O 0.4551(4) 0.2539(4) 0.25494(8) 0.110(2) Uani 1 1 d . U
O3_4 O 0.6268(4) 0.1783(4) 0.27044(8) 0.100(2) Uani 1 1 d . U
O4_4 O 0.6314(4) 0.1334(4) 0.25482(8) 0.111(3) Uani 1 1 d . U
O5_4 O 0.4822(7) 0.1276(7) 0.22889(12) 0.208(6) Uani 1 1 d . U
C1_4 C 0.4866(5) 0.2435(5) 0.26065(10) 0.088(3) Uani 1 1 d D U
C2_4 C 0.5061(4) 0.2058(4) 0.25539(7) 0.107(3) Uani 1 1 d DG U
C3_4 C 0.4848(4) 0.1824(5) 0.24493(8) 0.127(4) Uani 1 1 d G U
H3_4 H 0.457253 0.187683 0.241567 0.152 Uiso 1 1 calc R U
C4_4 C 0.5048(5) 0.1509(5) 0.23950(7) 0.150(5) Uani 1 1 d G U
C5_4 C 0.5460(4) 0.1430(4) 0.24453(8) 0.135(4) Uani 1 1 d G U
H5_4 H 0.559294 0.121970 0.240895 0.162 Uiso 1 1 calc R U
C6_4 C 0.5672(4) 0.1665(4) 0.25499(8) 0.105(3) Uani 1 1 d DG U
C7_4 C 0.5473(4) 0.1979(4) 0.26042(6) 0.099(3) Uani 1 1 d G U
H7_4 H 0.561567 0.213572 0.267418 0.119 Uiso 1 1 calc R U
C8_4 C 0.6143(5) 0.1604(5) 0.26044(11) 0.098(3) Uani 1 1 d D U
O1_5 O 0.4199(3) 0.1986(4) 0.33109(10) 0.127(3) Uani 1 1 d . U
N1_5 N 0.4607(8) 0.2930(7) 0.3241(2) 0.233(8) Uani 1 1 d . U
H1A_5 H 0.479036 0.307715 0.330170 0.280 Uiso 1 1 calc R U
C1_5 C 0.4275(8) 0.2438(8) 0.3236(2) 0.176(6) Uani 1 1 d . U
H1B_5 H 0.402673 0.232752 0.317613 0.211 Uiso 1 1 calc R U
C2_5 C 0.4696(9) 0.3261(9) 0.3148(2) 0.252(13) Uani 1 1 d . U
H2A_5 H 0.449793 0.310183 0.308180 0.303 Uiso 1 1 calc R U
H2B_5 H 0.495461 0.364491 0.315056 0.303 Uiso 1 1 calc R U
O1_6 O 0.1315(3) 0.0133(3) 0.33334(9) 0.109(3) Uani 1 1 d . .
O1_7 O 0.5392(6) 0.3168(5) 0.29287(12) 0.196(7) Uani 1 1 d . .
O1_8 O 0.3792(5) 0.2985(5) 0.24639(10) 0.141(4) Uani 1 1 d . U
N1_8 N 0.3354(9) 0.2536(8) 0.23037(16) 0.214(8) Uani 1 1 d . U
H1A_8 H 0.336561 0.232243 0.225208 0.257 Uiso 1 1 calc R U
C1_8 C 0.3703(11) 0.2711(11) 0.2391(2) 0.198(8) Uani 1 1 d . U
H1B_8 H 0.393736 0.255720 0.238954 0.238 Uiso 1 1 calc R U
C2_8 C 0.2959(9) 0.2730(10) 0.23025(19) 0.192(9) Uani 1 1 d . U
H2A_8 H 0.275260 0.262132 0.223316 0.288 Uiso 1 1 calc R U
H2B_8 H 0.315537 0.313207 0.230922 0.288 Uiso 1 1 calc R U
H2C_8 H 0.270233 0.256570 0.236419 0.288 Uiso 1 1 calc R U

loop_
_atom_site_aniso_label
_atom_site_aniso_U_11
_atom_site_aniso_U_22
_atom_site_aniso_U_33
_atom_site_aniso_U_23
_atom_site_aniso_U_13
_atom_site_aniso_U_12
Cu1 0.0438(7) 0.0434(7) 0.1406(15) 0.0074(8) 0.0019(8) 0.0214(6)
Cu2 0.0460(8) 0.0419(7) 0.1520(16) 0.0046(8) 0.0042(8) 0.0230(6)
Cu3 0.0709(10) 0.0984(12) 0.1065(14) 0.0025(10) -0.0109(9) 0.0457(9)
Cu4 0.0834(12) 0.1097(14) 0.1131(15) 0.0039(11) -0.0160(10) 0.0517(11)
O1_1 0.050(3) 0.047(3) 0.166(7) 0.008(4) 0.005(4) 0.025(3)
O2_1 0.048(3) 0.038(3) 0.192(7) 0.003(4) 0.006(4) 0.025(3)
O3_1 0.042(3) 0.032(3) 0.174(7) -0.004(4) -0.001(4) 0.015(3)
O4_1 0.046(3) 0.046(3) 0.166(7) 0.005(4) 0.004(4) 0.025(3)
O5_1 0.059(4) 0.058(4) 0.165(7) 0.000(4) 0.018(4) 0.032(3)
C1_1 0.034(4) 0.040(4) 0.154(8) 0.020(5) -0.006(5) 0.019(4)
C2_1 0.044(5) 0.042(4) 0.146(8) 0.002(5) 0.003(5) 0.020(4)
C3_1 0.048(5) 0.047(5) 0.142(9) 0.002(5) 0.002(5) 0.022(4)
C4_1 0.046(4) 0.050(5) 0.141(8) -0.004(5) 0.001(5) 0.023(4)
C5_1 0.053(5) 0.052(5) 0.143(8) -0.009(5) 0.002(5) 0.032(4)
C6_1 0.038(4) 0.046(4) 0.136(8) 0.004(5) 0.001(4) 0.029(3)
C7_1 0.053(5) 0.059(5) 0.141(9) 0.003(5) 0.003(5) 0.033(4)
C8_1 0.030(4) 0.044(4) 0.160(8) -0.020(5) -0.019(5) 0.018(4)
C9_1 0.064(6) 0.063(6) 0.146(9) -0.003(6) 0.004(6) 0.041(5)
C10_1 0.060(6) 0.068(6) 0.145(9) 0.009(6) 0.011(6) 0.037(5)
C11_1 0.066(6) 0.076(6) 0.145(9) 0.002(6) 0.009(6) 0.040(5)
C12_1 0.070(7) 0.090(8) 0.175(11) -0.003(8) 0.006(7) 0.043(6)
C13_1 0.106(9) 0.094(9) 0.176(14) -0.006(9) 0.020(9) 0.063(8)
O1_2 0.057(4) 0.064(4) 0.142(6) 0.017(4) 0.009(4) 0.028(3)
O2_2 0.054(4) 0.063(4) 0.145(6) 0.002(4) -0.008(4) 0.021(3)
O3_2 0.078(5) 0.107(6) 0.113(6) 0.022(5) -0.003(4) 0.041(4)
O4_2 0.091(5) 0.114(6) 0.109(6) 0.005(5) -0.023(4) 0.045(5)
O5_2 0.119(8) 0.242(13) 0.199(11) 0.036(10) -0.057(8) -0.036(9)
C1_2 0.059(5) 0.052(5) 0.143(7) 0.023(5) 0.003(5) 0.027(4)
C2_2 0.072(6) 0.063(6) 0.144(7) 0.009(6) -0.005(5) 0.022(5)
C3_2 0.083(7) 0.133(10) 0.156(9) 0.017(9) -0.013(7) 0.003(7)
C4_2 0.086(7) 0.174(11) 0.162(10) 0.019(10) -0.025(8) 0.005(8)
C5_2 0.088(7) 0.154(11) 0.137(9) 0.001(8) -0.028(7) 0.020(7)
C6_2 0.073(5) 0.103(7) 0.106(7) 0.004(6) -0.016(5) 0.042(5)
C7_2 0.075(6) 0.073(6) 0.119(7) -0.008(6) -0.011(5) 0.039(5)
C8_2 0.064(5) 0.120(7) 0.092(7) 0.003(6) -0.007(5) 0.055(5)
C9_2 0.17(2) 0.27(3) 0.28(3) 0.02(2) -0.019(19) -0.049(18)
O1_3 0.052(4) 0.059(4) 0.132(6) 0.004(4) -0.002(4) 0.026(3)
O2_3 0.059(4) 0.054(4) 0.141(6) 0.001(4) 0.006(4) 0.024(3)
O3_3 0.087(5) 0.092(5) 0.098(6) 0.019(4) 0.011(4) 0.035(4)
O4_3 0.088(5) 0.095(6) 0.108(6) 0.012(5) 0.021(5) 0.027(4)
O5_3 0.088(6) 0.185(10) 0.187(10) 0.015(8) 0.029(7) 0.036(7)
C1_3 0.047(5) 0.062(5) 0.138(7) 0.023(5) 0.007(5) 0.030(4)
C2_3 0.060(5) 0.068(6) 0.133(7) -0.003(5) 0.008(5) 0.034(5)
C3_3 0.068(6) 0.085(7) 0.139(8) -0.001(7) 0.013(6) 0.035(5)
C4_3 0.079(6) 0.107(8) 0.140(9) 0.006(7) 0.018(7) 0.024(6)
C5_3 0.090(6) 0.094(8) 0.114(8) 0.005(7) 0.018(6) 0.026(6)
C6_3 0.079(5) 0.071(6) 0.111(7) 0.010(6) 0.023(5) 0.024(5)
C7_3 0.069(6) 0.063(6) 0.119(7) 0.008(6) 0.023(5) 0.034(5)
C8_3 0.073(6) 0.074(6) 0.075(7) 0.006(5) 0.025(5) 0.019(5)
C9_3 0.101(11) 0.26(2) 0.26(2) 0.00(2) 0.013(15) 0.025(16)
O1_4 0.097(5) 0.113(6) 0.096(5) 0.005(4) -0.010(4) 0.066(5)
O2_4 0.102(5) 0.125(6) 0.113(6) 0.002(5) -0.031(5) 0.065(5)
O3_4 0.108(6) 0.108(6) 0.103(6) -0.008(5) -0.001(5) 0.069(5)
O4_4 0.130(7) 0.112(6) 0.117(7) -0.028(5) -0.014(5) 0.079(6)
O5_4 0.242(14) 0.246(14) 0.174(12) -0.099(11) -0.094(10) 0.150(12)
C1_4 0.082(6) 0.127(7) 0.074(6) 0.003(6) -0.012(5) 0.068(6)
C2_4 0.107(7) 0.135(8) 0.092(7) -0.014(6) -0.026(6) 0.070(6)
C3_4 0.132(9) 0.158(10) 0.115(9) -0.031(7) -0.034(7) 0.091(8)
C4_4 0.166(11) 0.172(11) 0.141(10) -0.053(8) -0.049(8) 0.107(9)
C5_4 0.148(10) 0.151(10) 0.134(9) -0.042(8) -0.034(8) 0.097(8)
C6_4 0.116(8) 0.117(8) 0.098(7) -0.022(6) -0.012(6) 0.071(6)
C7_4 0.111(8) 0.107(8) 0.092(8) 0.000(6) -0.011(6) 0.064(6)
C8_4 0.134(8) 0.096(7) 0.092(7) -0.008(6) 0.004(6) 0.079(6)
O1_5 0.065(5) 0.074(5) 0.207(10) -0.016(6) 0.016(5) 0.009(4)
N1_5 0.169(13) 0.113(10) 0.335(18) 0.037(12) -0.030(13) 0.008(10)
C1_5 0.111(10) 0.097(9) 0.275(15) 0.024(10) 0.001(11) 0.018(8)
C2_5 0.153(16) 0.149(16) 0.35(3) 0.127(17) -0.073(18) 0.000(13)
O1_6 0.047(4) 0.061(4) 0.216(10) -0.008(5) -0.006(5) 0.024(3)
O1_7 0.252(14) 0.114(8) 0.204(12) -0.025(8) -0.153(12) 0.079(9)
O1_8 0.147(8) 0.161(10) 0.122(9) -0.007(7) -0.046(7) 0.082(8)
N1_8 0.240(15) 0.188(13) 0.192(13) 0.029(10) -0.112(12) 0.091(12)
C1_8 0.211(13) 0.185(14) 0.165(14) 0.012(11) -0.078(11) 0.074(12)
C2_8 0.191(19) 0.189(18) 0.180(18) -0.020(15) -0.067(15) 0.083(15)

loop_
_atom_type_symbol
_atom_type_description
_atom_type_scat_dispersion_real
_atom_type_scat_dispersion_imag
_atom_type_scat_source
C C 0.0181 0.0091 'International Tables Vol C Tables 4.2.6.8 and 6.1.1.4'
H H 0.0000 0.0000 'International Tables Vol C Tables 4.2.6.8 and 6.1.1.4'
O O 0.0492 0.0322 'International Tables Vol C Tables 4.2.6.8 and 6.1.1.4'
Cu Cu -1.9646 0.5888 'International Tables Vol C Tables 4.2.6.8 and 6.1.1.4'
N N 0.0311 0.0180 'International Tables Vol C Tables 4.2.6.8 and 6.1.1.4'

loop_
_geom_angle_atom_site_label_1
_geom_angle_atom_site_label_2
_geom_angle_atom_site_label_3
_geom_angle
_geom_angle_site_symmetry_1
_geom_angle_site_symmetry_3
O1_2 Cu1 O1_1 89.6(3) . .
O1_2 Cu1 O1_3 169.3(3) . .
O1_1 Cu1 O1_3 89.4(3) . .
O1_2 Cu1 O3_1 89.9(3) . 33_545
O1_1 Cu1 O3_1 168.7(3) . 33_545
O1_3 Cu1 O3_1 88.9(3) . 33_545
O1_2 Cu1 O1_5 91.1(4) . .
O1_1 Cu1 O1_5 90.2(3) . .
O1_3 Cu1 O1_5 99.6(4) . .
O3_1 Cu1 O1_5 101.1(3) 33_545 .
O1_2 Cu1 Cu2 83.2(2) . .
O1_1 Cu1 Cu2 82.29(19) . .
O1_3 Cu1 Cu2 86.1(2) . .
O3_1 Cu1 Cu2 86.43(18) 33_545 .
O1_5 Cu1 Cu2 170.6(3) . .
O2_2 Cu2 O4_1 88.6(3) . 33_545
O2_2 Cu2 O2_1 89.0(3) . .
O4_1 Cu2 O2_1 168.6(3) 33_545 .
O2_2 Cu2 O2_3 169.4(3) . .
O4_1 Cu2 O2_3 91.2(3) 33_545 .
O2_1 Cu2 O2_3 89.2(3) . .
O2_2 Cu2 O1_6 95.2(3) . .
O4_1 Cu2 O1_6 95.1(3) 33_545 .
O2_1 Cu2 O1_6 96.2(3) . .
O2_3 Cu2 O1_6 95.4(3) . .
O2_2 Cu2 Cu1 86.0(2) . .
O4_1 Cu2 Cu1 82.59(18) 33_545 .
O2_1 Cu2 Cu1 86.15(19) . .
O2_3 Cu2 Cu1 83.5(2) . .
O1_6 Cu2 Cu1 177.4(2) . .
O3_4 Cu3 O1_4 89.8(4) 3_665 .
O3_4 Cu3 O3_3 89.8(4) 3_665 32
O1_4 Cu3 O3_3 170.3(3) . 32
O3_4 Cu3 O3_2 168.3(4) 3_665 .
O1_4 Cu3 O3_2 89.1(4) . .
O3_3 Cu3 O3_2 89.3(4) 32 .
O3_4 Cu3 O1_7 94.4(5) 3_665 .
O1_4 Cu3 O1_7 94.4(5) . .
O3_3 Cu3 O1_7 95.3(5) 32 .
O3_2 Cu3 O1_7 97.2(5) . .
O3_4 Cu3 Cu4 84.4(3) 3_665 .
O1_4 Cu3 Cu4 84.9(2) . .
O3_3 Cu3 Cu4 85.5(2) 32 .
O3_2 Cu3 Cu4 84.0(2) . .
O1_7 Cu3 Cu4 178.6(5) . .
O4_2 Cu4 O2_4 89.4(4) . .
O4_2 Cu4 O4_4 170.3(4) . 3_665
O2_4 Cu4 O4_4 88.6(4) . 3_665
O4_2 Cu4 O4_3 91.2(4) . 32
O2_4 Cu4 O4_3 166.9(4) . 32
O4_4 Cu4 O4_3 88.6(4) 3_665 32
O4_2 Cu4 O1_8 91.5(4) . .
O2_4 Cu4 O1_8 97.1(4) . .
O4_4 Cu4 O1_8 98.2(4) 3_665 .
O4_3 Cu4 O1_8 96.0(4) 32 .
O4_2 Cu4 Cu3 85.3(3) . .
O2_4 Cu4 Cu3 83.8(2) . .
O4_4 Cu4 Cu3 85.0(3) 3_665 .
O4_3 Cu4 Cu3 83.2(3) 32 .
O1_8 Cu4 Cu3 176.7(4) . .
C1_1 O1_1 Cu1 123.6(6) . .
C1_1 O2_1 Cu2 117.3(6) . .
C8_1 O3_1 Cu1 118.0(6) . 32
C8_1 O4_1 Cu2 121.8(6) . 32
C4_1 O5_1 C9_1 116.6(7) . .
O1_1 C1_1 O2_1 130.0(8) . .
O1_1 C1_1 C2_1 114.5(7) . .
O2_1 C1_1 C2_1 114.2(7) . .
C3_1 C2_1 C7_1 120.0 . .
C3_1 C2_1 C1_1 121.5(5) . .
C7_1 C2_1 C1_1 118.4(5) . .
C4_1 C3_1 C2_1 120.0 . .
C4_1 C3_1 H3_1 120.0 . .
C2_1 C3_1 H3_1 120.0 . .
O5_1 C4_1 C5_1 124.1(5) . .
O5_1 C4_1 C3_1 115.8(5) . .
C5_1 C4_1 C3_1 120.0 . .
C6_1 C5_1 C4_1 120.0 . .
C6_1 C5_1 H5_1 120.0 . .
C4_1 C5_1 H5_1 120.0 . .
C5_1 C6_1 C7_1 120.0 . .
C5_1 C6_1 C8_1 120.6(5) . .
C7_1 C6_1 C8_1 119.2(5) . .
C6_1 C7_1 C2_1 120.0 . .
C6_1 C7_1 H7_1 120.0 . .
C2_1 C7_1 H7_1 120.0 . .
O3_1 C8_1 O4_1 130.6(8) . .
O3_1 C8_1 C6_1 114.6(7) . .
O4_1 C8_1 C6_1 114.7(7) . .
O5_1 C9_1 C10_1 107.4(8) . .
O5_1 C9_1 H9A_1 110.2 . .
C10_1 C9_1 H9A_1 110.2 . .
O5_1 C9_1 H9B_1 110.2 . .
C10_1 C9_1 H9B_1 110.2 . .
H9A_1 C9_1 H9B_1 108.5 . .
C9_1 C10_1 C11_1 108.8(9) . .
C9_1 C10_1 H10A_1 109.9 . .
C11_1 C10_1 H10A_1 109.9 . .
C9_1 C10_1 H10B_1 109.9 . .
C11_1 C10_1 H10B_1 109.9 . .
H10A_1 C10_1 H10B_1 108.3 . .
C12_1 C11_1 C10_1 112.2(9) . .
C12_1 C11_1 H11A_1 109.2 . .
C10_1 C11_1 H11A_1 109.2 . .
C12_1 C11_1 H11B_1 109.2 . .
C10_1 C11_1 H11B_1 109.2 . .
H11A_1 C11_1 H11B_1 107.9 . .
C11_1 C12_1 C13_1 111.1(11) . .
C11_1 C12_1 H12A_1 109.4 . .
C13_1 C12_1 H12A_1 109.4 . .
C11_1 C12_1 H12B_1 109.4 . .
C13_1 C12_1 H12B_1 109.4 . .
H12A_1 C12_1 H12B_1 108.0 . .
C12_1 C13_1 H13A_1 109.5 . .
C12_1 C13_1 H13B_1 109.5 . .
H13A_1 C13_1 H13B_1 109.5 . .
C12_1 C13_1 H13C_1 109.5 . .
H13A_1 C13_1 H13C_1 109.5 . .
H13B_1 C13_1 H13C_1 109.5 . .
C1_2 O1_2 Cu1 122.6(8) . .
C1_2 O2_2 Cu2 118.1(8) . .
C8_2 O3_2 Cu3 119.5(8) . .
C8_2 O4_2 Cu4 120.6(8) . .
C4_2 O5_2 C9_2 117.7(16) . .
O1_2 C1_2 O2_2 129.1(12) . .
O1_2 C1_2 C2_2 115.7(10) . .
O2_2 C1_2 C2_2 114.8(10) . .
C3_2 C2_2 C7_2 120.0 . .
C3_2 C2_2 C1_2 120.7(7) . .
C7_2 C2_2 C1_2 119.1(7) . .
C4_2 C3_2 C2_2 120.0 . .
C4_2 C3_2 H3_2 120.0 . .
C2_2 C3_2 H3_2 120.0 . .
O5_2 C4_2 C3_2 124.0(9) . .
O5_2 C4_2 C5_2 115.8(9) . .
C3_2 C4_2 C5_2 120.0 . .
C4_2 C5_2 C6_2 120.0 . .
C4_2 C5_2 H5_2 120.0 . .
C6_2 C5_2 H5_2 120.0 . .
C7_2 C6_2 C5_2 120.0 . .
C7_2 C6_2 C8_2 119.8(7) . .
C5_2 C6_2 C8_2 119.9(7) . .
C6_2 C7_2 C2_2 120.0 . .
C6_2 C7_2 H7_2 120.0 . .
C2_2 C7_2 H7_2 120.0 . .
O4_2 C8_2 O3_2 129.7(12) . .
O4_2 C8_2 C6_2 116.8(10) . .
O3_2 C8_2 C6_2 112.8(11) . .
C1_3 O1_3 Cu1 119.0(7) . .
C1_3 O2_3 Cu2 121.6(8) . .
C8_3 O3_3 Cu3 118.4(8) . 33_545
C8_3 O4_3 Cu4 120.8(8) . 33_545
C9_3 O5_3 C4_3 124.1(19) . .
O2_3 C1_3 O1_3 129.5(12) . .
O2_3 C1_3 C2_3 116.9(9) . .
O1_3 C1_3 C2_3 113.6(9) . .
C3_3 C2_3 C7_3 120.0 . .
C3_3 C2_3 C1_3 117.8(6) . .
C7_3 C2_3 C1_3 122.0(6) . .
C2_3 C3_3 C4_3 120.0 . .
C2_3 C3_3 H3_3 120.0 . .
C4_3 C3_3 H3_3 120.0 . .
O5_3 C4_3 C5_3 115.3(9) . .
O5_3 C4_3 C3_3 124.7(9) . .
C5_3 C4_3 C3_3 120.0 . .
C4_3 C5_3 C6_3 120.0 . .
C4_3 C5_3 H5_3 120.0 . .
C6_3 C5_3 H5_3 120.0 . .
C5_3 C6_3 C7_3 120.0 . .
C5_3 C6_3 C8_3 120.7(7) . .
C7_3 C6_3 C8_3 119.2(7) . .
C2_3 C7_3 C6_3 120.0 . .
C2_3 C7_3 H7_3 120.0 . .
C6_3 C7_3 H7_3 120.0 . .
O4_3 C8_3 O3_3 131.8(12) . .
O4_3 C8_3 C6_3 114.5(9) . .
O3_3 C8_3 C6_3 113.6(11) . .
C1_4 O1_4 Cu3 120.1(6) . .
C1_4 O2_4 Cu4 121.1(8) . .
C8_4 O3_4 Cu3 121.3(7) . 2_655
C8_4 O4_4 Cu4 120.0(8) . 2_655
O1_4 C1_4 O2_4 129.8(10) . .
O1_4 C1_4 C2_4 113.0(9) . .
O2_4 C1_4 C2_4 117.2(10) . .
C3_4 C2_4 C7_4 120.0 . .
C3_4 C2_4 C1_4 118.4(7) . .
C7_4 C2_4 C1_4 121.4(7) . .
C2_4 C3_4 C4_4 120.0 . .
C2_4 C3_4 H3_4 120.0 . .
C4_4 C3_4 H3_4 120.0 . .
C3_4 C4_4 C5_4 120.0 . .
C3_4 C4_4 O5_4 118.6(9) . .
C5_4 C4_4 O5_4 121.4(9) . .
C6_4 C5_4 C4_4 120.0 . .
C6_4 C5_4 H5_4 120.0 . .
C4_4 C5_4 H5_4 120.0 . .
C5_4 C6_4 C7_4 120.0 . .
C5_4 C6_4 C8_4 120.8(8) . .
C7_4 C6_4 C8_4 119.1(8) . .
C6_4 C7_4 C2_4 120.0 . .
C6_4 C7_4 H7_4 120.0 . .
C2_4 C7_4 H7_4 120.0 . .
O4_4 C8_4 O3_4 128.6(9) . .
O4_4 C8_4 C6_4 115.2(10) . .
O3_4 C8_4 C6_4 115.8(10) . .
C1_5 O1_5 Cu1 111.5(9) . .
C1_5 N1_5 C2_5 120(3) . .
C1_5 N1_5 H1A_5 120.2 . .
C2_5 N1_5 H1A_5 120.2 . .
N1_5 C1_5 O1_5 130(2) . .
N1_5 C1_5 H1B_5 115.0 . .
O1_5 C1_5 H1B_5 115.0 . .
N1_5 C2_5 H2A_5 120.0 . .
N1_5 C2_5 H2B_5 120.0 . .
H2A_5 C2_5 H2B_5 120.0 . .
C1_8 O1_8 Cu4 126.6(18) . .
C1_8 N1_8 C2_8 115(2) . .
C1_8 N1_8 H1A_8 122.7 . .
C2_8 N1_8 H1A_8 122.7 . .
O1_8 C1_8 N1_8 138(3) . .
O1_8 C1_8 H1B_8 111.0 . .
N1_8 C1_8 H1B_8 111.0 . .
N1_8 C2_8 H2A_8 109.5 . .
N1_8 C2_8 H2B_8 109.5 . .
H2A_8 C2_8 H2B_8 109.5 . .
N1_8 C2_8 H2C_8 109.5 . .
H2A_8 C2_8 H2C_8 109.5 . .
H2B_8 C2_8 H2C_8 109.5 . .

loop_
_geom_bond_atom_site_label_1
_geom_bond_atom_site_label_2
_geom_bond_distance
_geom_bond_site_symmetry_2
Cu1 O1_2 1.939(9) .
Cu1 O1_1 1.950(6) .
Cu1 O1_3 1.949(8) .
Cu1 O3_1 1.956(6) 33_545
Cu1 O1_5 2.146(8) .
Cu1 Cu2 2.6389(18) .
Cu2 O2_2 1.957(9) .
Cu2 O4_1 1.961(6) 33_545
Cu2 O2_1 1.965(6) .
Cu2 O2_3 1.975(9) .
Cu2 O1_6 2.183(7) .
Cu3 O3_4 1.944(9) 3_665
Cu3 O1_4 1.956(8) .
Cu3 O3_3 1.970(8) 32
Cu3 O3_2 1.992(8) .
Cu3 O1_7 2.168(10) .
Cu3 Cu4 2.630(2) .
Cu4 O4_2 1.949(9) .
Cu4 O2_4 1.961(10) .
Cu4 O4_4 1.963(9) 3_665
Cu4 O4_3 1.977(9) 32
Cu4 O1_8 2.131(11) .
O1_1 C1_1 1.218(10) .
O2_1 C1_1 1.261(10) .
O3_1 C8_1 1.246(10) .
O4_1 C8_1 1.253(10) .
O5_1 C4_1 1.356(7) .
O5_1 C9_1 1.429(11) .
C1_1 C2_1 1.560(10) .
C2_1 C3_1 1.3900 .
C2_1 C7_1 1.3900 .
C3_1 C4_1 1.3900 .
C3_1 H3_1 0.9300 .
C4_1 C5_1 1.3900 .
C5_1 C6_1 1.3900 .
C5_1 H5_1 0.9300 .
C6_1 C7_1 1.3900 .
C6_1 C8_1 1.543(10) .
C7_1 H7_1 0.9300 .
C9_1 C10_1 1.490(14) .
C9_1 H9A_1 0.9700 .
C9_1 H9B_1 0.9700 .
C10_1 C11_1 1.598(14) .
C10_1 H10A_1 0.9700 .
C10_1 H10B_1 0.9700 .
C11_1 C12_1 1.457(15) .
C11_1 H11A_1 0.9700 .
C11_1 H11B_1 0.9700 .
C12_1 C13_1 1.488(16) .
C12_1 H12A_1 0.9700 .
C12_1 H12B_1 0.9700 .
C13_1 H13A_1 0.9600 .
C13_1 H13B_1 0.9600 .
C13_1 H13C_1 0.9600 .
O1_2 C1_2 1.242(12) .
O2_2 C1_2 1.279(12) .
O3_2 C8_2 1.260(13) .
O4_2 C8_2 1.239(13) .
O5_2 C4_2 1.379(12) .
O5_2 C9_2 1.58(3) .
C1_2 C2_2 1.550(14) .
C2_2 C3_2 1.3900 .
C2_2 C7_2 1.3900 .
C3_2 C4_2 1.3900 .
C3_2 H3_2 0.9300 .
C4_2 C5_2 1.3900 .
C5_2 C6_2 1.3900 .
C5_2 H5_2 0.9300 .
C6_2 C7_2 1.3900 .
C6_2 C8_2 1.536(14) .
C7_2 H7_2 0.9300 .
O1_3 C1_3 1.279(12) .
O2_3 C1_3 1.245(12) .
O3_3 C8_3 1.233(12) .
O4_3 C8_3 1.222(13) .
O5_3 C9_3 1.20(2) .
O5_3 C4_3 1.359(12) .
C1_3 C2_3 1.557(14) .
C2_3 C3_3 1.3900 .
C2_3 C7_3 1.3900 .
C3_3 C4_3 1.3900 .
C3_3 H3_3 0.9300 .
C4_3 C5_3 1.3900 .
C5_3 C6_3 1.3900 .
C5_3 H5_3 0.9300 .
C6_3 C7_3 1.3900 .
C6_3 C8_3 1.532(13) .
C7_3 H7_3 0.9300 .
O1_4 C1_4 1.239(12) .
O2_4 C1_4 1.241(12) .
O3_4 C8_4 1.269(13) .
O4_4 C8_4 1.250(13) .
O5_4 C4_4 1.413(13) .
C1_4 C2_4 1.516(8) .
C2_4 C3_4 1.3900 .
C2_4 C7_4 1.3900 .
C3_4 C4_4 1.3900 .
C3_4 H3_4 0.9300 .
C4_4 C5_4 1.3900 .
C5_4 C6_4 1.3900 .
C5_4 H5_4 0.9300 .
C6_4 C7_4 1.3900 .
C6_4 C8_4 1.527(8) .
C7_4 H7_4 0.9300 .
O1_5 C1_5 1.45(2) .
N1_5 C1_5 1.19(2) .
N1_5 C2_5 1.38(3) .
N1_5 H1A_5 0.8600 .
C1_5 H1B_5 0.9300 .
C2_5 H2A_5 0.9300 .
C2_5 H2B_5 0.9300 .
O1_8 C1_8 1.09(2) .
N1_8 C1_8 1.33(2) .
N1_8 C2_8 1.43(3) .
N1_8 H1A_8 0.8600 .
C1_8 H1B_8 0.9300 .
C2_8 H2A_8 0.9600 .
C2_8 H2B_8 0.9600 .
C2_8 H2C_8 0.9600 .

loop_
_geom_torsion_atom_site_label_1
_geom_torsion_atom_site_label_2
_geom_torsion_atom_site_label_3
_geom_torsion_atom_site_label_4
_geom_torsion
_geom_torsion_site_symmetry_1
Cu1 O1_1 C1_1 O2_1 7.8(19) .
Cu1 O1_1 C1_1 C2_1 174.2(6) .
Cu2 O2_1 C1_1 O1_1 -10.5(18) .
Cu2 O2_1 C1_1 C2_1 -176.9(6) .
O1_1 C1_1 C2_1 C3_1 -167.4(8) .
O2_1 C1_1 C2_1 C3_1 1.1(13) .
O1_1 C1_1 C2_1 C7_1 17.3(12) .
O2_1 C1_1 C2_1 C7_1 -174.1(8) .
C7_1 C2_1 C3_1 C4_1 0.0 .
C1_1 C2_1 C3_1 C4_1 -175.2(8) .
C9_1 O5_1 C4_1 C5_1 -2.2(12) .
C9_1 O5_1 C4_1 C3_1 173.4(8) .
C2_1 C3_1 C4_1 O5_1 -175.8(8) .
C2_1 C3_1 C4_1 C5_1 0.0 .
O5_1 C4_1 C5_1 C6_1 175.4(9) .
C3_1 C4_1 C5_1 C6_1 0.0 .
C4_1 C5_1 C6_1 C7_1 0.0 .
C4_1 C5_1 C6_1 C8_1 175.6(8) .
C5_1 C6_1 C7_1 C2_1 0.0 .
C8_1 C6_1 C7_1 C2_1 -175.7(8) .
C3_1 C2_1 C7_1 C6_1 0.0 .
C1_1 C2_1 C7_1 C6_1 175.4(8) .
Cu1 O3_1 C8_1 O4_1 -1.8(19) 32
Cu1 O3_1 C8_1 C6_1 -176.6(7) 32
Cu2 O4_1 C8_1 O3_1 8.5(19) 32
Cu2 O4_1 C8_1 C6_1 -176.7(6) 32
C5_1 C6_1 C8_1 O3_1 169.8(8) .
C7_1 C6_1 C8_1 O3_1 -14.5(13) .
C5_1 C6_1 C8_1 O4_1 -5.8(13) .
C7_1 C6_1 C8_1 O4_1 169.8(8) .
O5_1 C9_1 C10_1 C11_1 -178.6(10) .
Cu1 O1_2 C1_2 O2_2 -13.0(16) .
Cu1 O1_2 C1_2 C2_2 174.7(6) .
Cu2 O2_2 C1_2 O1_2 7.8(16) .
Cu2 O2_2 C1_2 C2_2 -179.9(6) .
O1_2 C1_2 C2_2 C3_2 169.8(8) .
O2_2 C1_2 C2_2 C3_2 -3.6(12) .
O1_2 C1_2 C2_2 C7_2 -15.8(12) .
O2_2 C1_2 C2_2 C7_2 170.8(7) .
C7_2 C2_2 C3_2 C4_2 0.0 .
C1_2 C2_2 C3_2 C4_2 174.4(9) .
C9_2 O5_2 C4_2 C3_2 -10(3) .
C9_2 O5_2 C4_2 C5_2 165(2) .
C2_2 C3_2 C4_2 O5_2 174.4(16) .
C2_2 C3_2 C4_2 C5_2 0.0 .
O5_2 C4_2 C5_2 C6_2 -174.8(14) .
C3_2 C4_2 C5_2 C6_2 0.0 .
C4_2 C5_2 C6_2 C7_2 0.0 .
C4_2 C5_2 C6_2 C8_2 -173.6(9) .
C5_2 C6_2 C7_2 C2_2 0.0 .
C8_2 C6_2 C7_2 C2_2 173.6(9) .
C3_2 C2_2 C7_2 C6_2 0.0 .
C1_2 C2_2 C7_2 C6_2 -174.4(9) .
Cu4 O4_2 C8_2 O3_2 -12(2) .
Cu4 O4_2 C8_2 C6_2 178.7(7) .
Cu3 O3_2 C8_2 O4_2 11.2(19) .
Cu3 O3_2 C8_2 C6_2 -179.0(7) .
C7_2 C6_2 C8_2 O4_2 -174.5(9) .
C5_2 C6_2 C8_2 O4_2 -0.8(14) .
C7_2 C6_2 C8_2 O3_2 14.4(14) .
C5_2 C6_2 C8_2 O3_2 -172.0(9) .
Cu2 O2_3 C1_3 O1_3 4.7(15) .
Cu2 O2_3 C1_3 C2_3 -178.7(5) .
Cu1 O1_3 C1_3 O2_3 -7.2(15) .
Cu1 O1_3 C1_3 C2_3 176.1(5) .
O2_3 C1_3 C2_3 C3_3 -7.1(11) .
O1_3 C1_3 C2_3 C3_3 170.0(7) .
O2_3 C1_3 C2_3 C7_3 168.3(7) .
O1_3 C1_3 C2_3 C7_3 -14.6(11) .
C7_3 C2_3 C3_3 C4_3 0.0 .
C1_3 C2_3 C3_3 C4_3 175.5(7) .
C9_3 O5_3 C4_3 C5_3 175(2) .
C9_3 O5_3 C4_3 C3_3 -4(3) .
C2_3 C3_3 C4_3 O5_3 178.2(11) .
C2_3 C3_3 C4_3 C5_3 0.0 .
O5_3 C4_3 C5_3 C6_3 -178.4(10) .
C3_3 C4_3 C5_3 C6_3 0.0 .
C4_3 C5_3 C6_3 C7_3 0.0 .
C4_3 C5_3 C6_3 C8_3 -176.1(8) .
C3_3 C2_3 C7_3 C6_3 0.0 .
C1_3 C2_3 C7_3 C6_3 -175.3(8) .
C5_3 C6_3 C7_3 C2_3 0.0 .
C8_3 C6_3 C7_3 C2_3 176.2(8) .
Cu4 O4_3 C8_3 O3_3 -7.0(19) 33_545
Cu4 O4_3 C8_3 C6_3 176.8(6) 33_545
Cu3 O3_3 C8_3 O4_3 4.7(19) 33_545
Cu3 O3_3 C8_3 C6_3 -179.1(6) 33_545
C5_3 C6_3 C8_3 O4_3 3.7(13) .
C7_3 C6_3 C8_3 O4_3 -172.5(8) .
C5_3 C6_3 C8_3 O3_3 -173.2(8) .
C7_3 C6_3 C8_3 O3_3 10.6(12) .
Cu3 O1_4 C1_4 O2_4 -7(2) .
Cu3 O1_4 C1_4 C2_4 175.0(7) .
Cu4 O2_4 C1_4 O1_4 6(2) .
Cu4 O2_4 C1_4 C2_4 -176.0(7) .
O1_4 C1_4 C2_4 C3_4 173.9(9) .
O2_4 C1_4 C2_4 C3_4 -4.3(15) .
O1_4 C1_4 C2_4 C7_4 -10.7(14) .
O2_4 C1_4 C2_4 C7_4 171.0(9) .
C7_4 C2_4 C3_4 C4_4 0.0 .
C1_4 C2_4 C3_4 C4_4 175.4(10) .
C2_4 C3_4 C4_4 C5_4 0.0 .
C2_4 C3_4 C4_4 O5_4 179.9(13) .
C3_4 C4_4 C5_4 C6_4 0.0 .
O5_4 C4_4 C5_4 C6_4 -179.9(14) .
C4_4 C5_4 C6_4 C7_4 0.0 .
C4_4 C5_4 C6_4 C8_4 -177.4(10) .
C5_4 C6_4 C7_4 C2_4 0.0 .
C8_4 C6_4 C7_4 C2_4 177.4(10) .
C3_4 C2_4 C7_4 C6_4 0.0 .
C1_4 C2_4 C7_4 C6_4 -175.3(10) .
Cu4 O4_4 C8_4 O3_4 -10(2) 2_655
Cu4 O4_4 C8_4 C6_4 177.2(8) 2_655
Cu3 O3_4 C8_4 O4_4 11(2) 2_655
Cu3 O3_4 C8_4 C6_4 -176.4(7) 2_655
C5_4 C6_4 C8_4 O4_4 0.2(15) .
C7_4 C6_4 C8_4 O4_4 -177.2(9) .
C5_4 C6_4 C8_4 O3_4 -173.1(9) .
C7_4 C6_4 C8_4 O3_4 9.5(15) .
C2_5 N1_5 C1_5 O1_5 164(2) .
Cu1 O1_5 C1_5 N1_5 145(2) .
Cu4 O1_8 C1_8 N1_8 169(2) .
C2_8 N1_8 C1_8 O1_8 -3(5) .
